data_4332876
loop_
_publ_author_name
'Sun, Junliang'
'Yang, Min'
'Li, Guobao'
'Yang, Tao'
'Liao, Fuhui'
'Wang, Yingxia'
'Xiong, Ming'
'Lin, Jianhua'

_publ_section_title
;
 New Barium Cobaltite Series Ban+1ConO3n+3(Co8O8):&#x00A0; Intergrowth
 Structure Containing Perovskite and CdI2-Type Layers
;
_journal_issue 23
_journal_name_full 'Inorganic Chemistry'
_journal_page_first 9151
_journal_page_last 9153
_journal_paper_doi 10.1021/ic060992v
_journal_volume 45
_journal_year 2006
_chemical_formula_sum 'Ba3 Co10 O17'
_chemical_formula_weight 1273.29
_chemical_name_systematic
; 
 ? 
;
_space_group_IT_number 166
_symmetry_space_group_name_Hall '-R 3 2"'
_symmetry_space_group_name_H-M 'R -3 m :H'
_atom_sites_solution_hydrogens geom
_atom_sites_solution_primary direct
_atom_sites_solution_secondary difmap
_audit_creation_method SHELXL-97
_cell_angle_alpha 90.00
_cell_angle_beta 90.00
_cell_angle_gamma 120.00
_cell_formula_units_Z 3
_cell_length_a 5.6901(4)
_cell_length_b 5.6901(4)
_cell_length_c 35.937(5)
_cell_measurement_temperature 296(2)
_cell_volume 1007.66(17)
_computing_structure_refinement 'SHELXL-97 (Sheldrick, 1997)'
_computing_structure_solution 'SHELXS-97 (Sheldrick, 1990)'
_diffrn_ambient_temperature 296(2)
_diffrn_measured_fraction_theta_full 0.957
_diffrn_measured_fraction_theta_max 0.957
_diffrn_radiation_monochromator graphite
_diffrn_radiation_source 'fine-focus sealed tube'
_diffrn_radiation_type MoK\a
_diffrn_radiation_wavelength 0.71073
_diffrn_reflns_av_R_equivalents 0.0506
_diffrn_reflns_av_sigmaI/netI 0.0434
_diffrn_reflns_limit_h_max 8
_diffrn_reflns_limit_h_min -8
_diffrn_reflns_limit_k_max 8
_diffrn_reflns_limit_k_min -8
_diffrn_reflns_limit_l_max 54
_diffrn_reflns_limit_l_min -44
_diffrn_reflns_number 2859
_diffrn_reflns_theta_full 33.36
_diffrn_reflns_theta_max 33.36
_diffrn_reflns_theta_min 3.40
_exptl_absorpt_coefficient_mu 20.722
_exptl_absorpt_correction_T_max 0.357
_exptl_absorpt_correction_T_min 0.095
_exptl_absorpt_correction_type multi-scan
_exptl_absorpt_process_details '(SADABS; Bruker, 2001)'
_exptl_crystal_colour black
_exptl_crystal_density_diffrn 6.295
_exptl_crystal_density_method 'not measured'
_exptl_crystal_description sheet
_exptl_crystal_F_000 1722
_exptl_crystal_size_max 0.15
_exptl_crystal_size_mid 0.1
_exptl_crystal_size_min 0.05
_refine_diff_density_max 3.095
_refine_diff_density_min -3.291
_refine_diff_density_rms 0.541
_refine_ls_extinction_coef 0.00056(15)
_refine_ls_extinction_expression Fc^*^=kFc[1+0.001xFc^2^\l^3^/sin(2\q)]^-1/4^
_refine_ls_extinction_method SHELXL
_refine_ls_goodness_of_fit_ref 1.006
_refine_ls_hydrogen_treatment none
_refine_ls_matrix_type full
_refine_ls_number_parameters 39
_refine_ls_number_reflns 532
_refine_ls_number_restraints 0
_refine_ls_restrained_S_all 1.006
_refine_ls_R_factor_all 0.0449
_refine_ls_R_factor_gt 0.0421
_refine_ls_shift/su_max 0.001
_refine_ls_shift/su_mean 0.000
_refine_ls_structure_factor_coef Fsqd
_refine_ls_weighting_details 'calc w=1/[\s^2^(Fo^2^)+(0.0698P)^2^+36.1768P] where P=(Fo^2^+2Fc^2^)/3'
_refine_ls_weighting_scheme calc
_refine_ls_wR_factor_gt 0.1103
_refine_ls_wR_factor_ref 0.1127
_reflns_number_gt 485
_reflns_number_total 532
_reflns_threshold_expression >2sigma(I)
_cod_data_source_file ic060992vsup2.cif
_cod_data_source_block r-3mlast
_cod_original_cell_volume 1007.65(18)
_cod_original_sg_symbol_H-M R-3m:H
_cod_database_code 4332876

loop_
_symmetry_equiv_pos_as_xyz
'x, y, z'
'-y, x-y, z'
'-x+y, -x, z'
'y, x, -z'
'x-y, -y, -z'
'-x, -x+y, -z'
'x+2/3, y+1/3, z+1/3'
'-y+2/3, x-y+1/3, z+1/3'
'-x+y+2/3, -x+1/3, z+1/3'
'y+2/3, x+1/3, -z+1/3'
'x-y+2/3, -y+1/3, -z+1/3'
'-x+2/3, -x+y+1/3, -z+1/3'
'x+1/3, y+2/3, z+2/3'
'-y+1/3, x-y+2/3, z+2/3'
'-x+y+1/3, -x+2/3, z+2/3'
'y+1/3, x+2/3, -z+2/3'
'x-y+1/3, -y+2/3, -z+2/3'
'-x+1/3, -x+y+2/3, -z+2/3'
'-x, -y, -z'
'y, -x+y, -z'
'x-y, x, -z'
'-y, -x, z'
'-x+y, y, z'
'x, x-y, z'
'-x+2/3, -y+1/3, -z+1/3'
'y+2/3, -x+y+1/3, -z+1/3'
'x-y+2/3, x+1/3, -z+1/3'
'-y+2/3, -x+1/3, z+1/3'
'-x+y+2/3, y+1/3, z+1/3'
'x+2/3, x-y+1/3, z+1/3'
'-x+1/3, -y+2/3, -z+2/3'
'y+1/3, -x+y+2/3, -z+2/3'
'x-y+1/3, x+2/3, -z+2/3'
'-y+1/3, -x+2/3, z+2/3'
'-x+y+1/3, y+2/3, z+2/3'
'x+1/3, x-y+2/3, z+2/3'

loop_
_atom_site_label
_atom_site_type_symbol
_atom_site_fract_x
_atom_site_fract_y
_atom_site_fract_z
_atom_site_U_iso_or_equiv
_atom_site_adp_type
_atom_site_occupancy
_atom_site_symmetry_multiplicity
_atom_site_calc_flag
_atom_site_refinement_flags
Ba1 Ba 0.0000 0.0000 0.0000 0.0109(3) Uani 1 12 d S
Ba2 Ba 0.6667 0.3333 0.93188(2) 0.0096(2) Uani 1 6 d S
Co1 Co 0.3333 0.6667 0.1667 0.0067(4) Uani 1 12 d S
Co2 Co 0.8333 0.1667 0.1667 0.0051(3) Uani 1 4 d S
Co3 Co 0.0000 0.0000 0.30605(5) 0.0083(3) Uani 1 6 d S
Co4 Co 0.0000 0.0000 0.23147(5) 0.0058(3) Uani 1 6 d S
Co5 Co 0.6667 0.3333 0.24519(5) 0.0075(3) Uani 1 6 d S
O1 O 0.6920(9) -0.1540(5) 0.19704(12) 0.0057(7) Uani 1 2 d S
O2 O 0.0000 0.0000 0.1400(2) 0.0057(7) Uani 1 6 d S
O3 O 0.4877(5) 0.5123(5) 0.40230(13) 0.0088(9) Uani 1 2 d S
O4 O 0.5000 0.5000 0.0000 0.0120(13) Uani 1 4 d S

loop_
_atom_site_aniso_label
_atom_site_aniso_U_11
_atom_site_aniso_U_22
_atom_site_aniso_U_33
_atom_site_aniso_U_23
_atom_site_aniso_U_13
_atom_site_aniso_U_12
Ba1 0.0128(3) 0.0128(3) 0.0070(5) 0.000 0.000 0.00641(16)
Ba2 0.0096(3) 0.0096(3) 0.0097(4) 0.000 0.000 0.00480(13)
Co1 0.0074(5) 0.0074(5) 0.0054(10) 0.000 0.000 0.0037(3)
Co2 0.0061(4) 0.0061(4) 0.0032(6) 0.00023(18) -0.00023(18) 0.0031(4)
Co3 0.0101(5) 0.0101(5) 0.0047(7) 0.000 0.000 0.0051(2)
Co4 0.0072(4) 0.0072(4) 0.0032(7) 0.000 0.000 0.0036(2)
Co5 0.0097(5) 0.0097(5) 0.0031(7) 0.000 0.000 0.0049(2)
O1 0.0071(17) 0.0068(12) 0.0034(17) 0.0000(7) 0.0000(14) 0.0036(9)
O2 0.0071(17) 0.0068(12) 0.0034(17) 0.0000(7) 0.0000(14) 0.0036(9)
O3 0.0107(15) 0.0107(15) 0.007(2) -0.0016(8) 0.0016(8) 0.0067(17)
O4 0.011(2) 0.011(2) 0.016(4) 0.0016(12) -0.0016(12) 0.006(2)

loop_
_atom_type_symbol
_atom_type_description
_atom_type_scat_dispersion_real
_atom_type_scat_dispersion_imag
_atom_type_scat_source
O O 0.0106 0.0060 'International Tables Vol C Tables 4.2.6.8 and 6.1.1.4'
Co Co 0.3494 0.9721 'International Tables Vol C Tables 4.2.6.8 and 6.1.1.4'
Ba Ba -0.3244 2.2819 'International Tables Vol C Tables 4.2.6.8 and 6.1.1.4'

loop_
_geom_angle_atom_site_label_1
_geom_angle_atom_site_label_2
_geom_angle_atom_site_label_3
_geom_angle
_geom_angle_site_symmetry_1
_geom_angle_site_symmetry_3
O4 Ba1 O4 180.0 1_445 .
O4 Ba1 O4 120.0 1_445 3_565
O4 Ba1 O4 60.0 . 3_565
O4 Ba1 O4 60.0 1_445 3
O4 Ba1 O4 120.0 . 3
O4 Ba1 O4 180.0 3_565 3
O4 Ba1 O4 120.0 1_445 2_655
O4 Ba1 O4 60.0 . 2_655
O4 Ba1 O4 120.0 3_565 2_655
O4 Ba1 O4 60.0 3 2_655
O4 Ba1 O4 60.0 1_445 2
O4 Ba1 O4 120.0 . 2
O4 Ba1 O4 60.0 3_565 2
O4 Ba1 O4 120.0 3 2
O4 Ba1 O4 180.0 2_655 2
O4 Ba1 O3 90.0 1_445 13_444
O4 Ba1 O3 90.0 . 13_444
O4 Ba1 O3 59.85(7) 3_565 13_444
O4 Ba1 O3 120.15(7) 3 13_444
O4 Ba1 O3 120.15(7) 2_655 13_444
O4 Ba1 O3 59.85(7) 2 13_444
O4 Ba1 O3 90.0 1_445 25
O4 Ba1 O3 90.0 . 25
O4 Ba1 O3 120.15(7) 3_565 25
O4 Ba1 O3 59.85(7) 3 25
O4 Ba1 O3 59.85(7) 2_655 25
O4 Ba1 O3 120.15(7) 2 25
O3 Ba1 O3 180.00(10) 13_444 25
O4 Ba1 O3 59.85(7) 1_445 27_445
O4 Ba1 O3 120.15(7) . 27_445
O4 Ba1 O3 90.0 3_565 27_445
O4 Ba1 O3 90.0 3 27_445
O4 Ba1 O3 120.15(7) 2_655 27_445
O4 Ba1 O3 59.85(7) 2 27_445
O3 Ba1 O3 119.71(15) 13_444 27_445
O3 Ba1 O3 60.29(15) 25 27_445
O4 Ba1 O3 120.15(7) 1_445 15_554
O4 Ba1 O3 59.85(7) . 15_554
O4 Ba1 O3 90.0 3_565 15_554
O4 Ba1 O3 90.0 3 15_554
O4 Ba1 O3 59.85(7) 2_655 15_554
O4 Ba1 O3 120.15(7) 2 15_554
O3 Ba1 O3 60.29(15) 13_444 15_554
O3 Ba1 O3 119.71(15) 25 15_554
O3 Ba1 O3 180.00(15) 27_445 15_554
O4 Ba1 O3 120.15(7) 1_445 26_455
O4 Ba1 O3 59.85(7) . 26_455
O4 Ba1 O3 59.85(7) 3_565 26_455
O4 Ba1 O3 120.15(7) 3 26_455
O4 Ba1 O3 90.0 2_655 26_455
O4 Ba1 O3 90.0 2 26_455
O3 Ba1 O3 119.71(15) 13_444 26_455
O3 Ba1 O3 60.29(15) 25 26_455
O3 Ba1 O3 60.29(15) 27_445 26_455
O3 Ba1 O3 119.71(15) 15_554 26_455
O4 Ba1 O3 59.85(7) 1_445 14_544
O4 Ba1 O3 120.15(7) . 14_544
O4 Ba1 O3 120.15(7) 3_565 14_544
O4 Ba1 O3 59.85(7) 3 14_544
O4 Ba1 O3 90.0 2_655 14_544
O4 Ba1 O3 90.0 2 14_544
O3 Ba1 O3 60.29(15) 13_444 14_544
O3 Ba1 O3 119.71(15) 25 14_544
O3 Ba1 O3 119.71(15) 27_445 14_544
O3 Ba1 O3 60.29(15) 15_554 14_544
O3 Ba1 O3 180.0(2) 26_455 14_544
O3 Ba2 O3 64.89(19) 27_546 26_556
O3 Ba2 O3 119.990(5) 27_546 25_666
O3 Ba2 O3 55.11(19) 26_556 25_666
O3 Ba2 O3 55.11(19) 27_546 25_556
O3 Ba2 O3 119.990(5) 26_556 25_556
O3 Ba2 O3 174.96(18) 25_666 25_556
O3 Ba2 O3 175.0(2) 27_546 27_556
O3 Ba2 O3 119.989(12) 26_556 27_556
O3 Ba2 O3 64.89(19) 25_666 27_556
O3 Ba2 O3 119.988(7) 25_556 27_556
O3 Ba2 O3 119.989(11) 27_546 26_456
O3 Ba2 O3 175.0(2) 26_556 26_456
O3 Ba2 O3 119.988(7) 25_666 26_456
O3 Ba2 O3 64.89(19) 25_556 26_456
O3 Ba2 O3 55.11(19) 27_556 26_456
O3 Ba2 O4 91.87(9) 27_546 3_666
O3 Ba2 O4 60.98(10) 26_556 3_666
O3 Ba2 O4 60.98(10) 25_666 3_666
O3 Ba2 O4 118.62(10) 25_556 3_666
O3 Ba2 O4 91.87(9) 27_556 3_666
O3 Ba2 O4 118.62(10) 26_456 3_666
O3 Ba2 O4 60.98(10) 27_546 2_656
O3 Ba2 O4 91.87(9) 26_556 2_656
O3 Ba2 O4 118.62(10) 25_666 2_656
O3 Ba2 O4 60.98(10) 25_556 2_656
O3 Ba2 O4 118.62(10) 27_556 2_656
O3 Ba2 O4 91.87(9) 26_456 2_656
O4 Ba2 O4 57.700(15) 3_666 2_656
O3 Ba2 O4 118.62(10) 27_546 1_556
O3 Ba2 O4 118.62(10) 26_556 1_556
O3 Ba2 O4 91.87(9) 25_666 1_556
O3 Ba2 O4 91.87(9) 25_556 1_556
O3 Ba2 O4 60.98(10) 27_556 1_556
O3 Ba2 O4 60.98(10) 26_456 1_556
O4 Ba2 O4 57.700(15) 3_666 1_556
O4 Ba2 O4 57.700(15) 2_656 1_556
O3 Ba2 O1 119.02(12) 27_546 14_545
O3 Ba2 O1 119.02(12) 26_556 14_545
O3 Ba2 O1 90.94(10) 25_666 14_545
O3 Ba2 O1 90.94(10) 25_556 14_545
O3 Ba2 O1 58.18(12) 27_556 14_545
O3 Ba2 O1 58.18(12) 26_456 14_545
O4 Ba2 O1 146.76(4) 3_666 14_545
O4 Ba2 O1 146.76(4) 2_656 14_545
O4 Ba2 O1 110.33(8) 1_556 14_545
O3 Ba2 O1 58.18(11) 27_546 15_655
O3 Ba2 O1 90.94(10) 26_556 15_655
O3 Ba2 O1 119.02(12) 25_666 15_655
O3 Ba2 O1 58.18(12) 25_556 15_655
O3 Ba2 O1 119.02(12) 27_556 15_655
O3 Ba2 O1 90.94(10) 26_456 15_655
O4 Ba2 O1 146.76(4) 3_666 15_655
O4 Ba2 O1 110.33(9) 2_656 15_655
O4 Ba2 O1 146.76(4) 1_556 15_655
O1 Ba2 O1 60.89(14) 14_545 15_655
O3 Ba2 O1 90.94(10) 27_546 13
O3 Ba2 O1 58.18(11) 26_556 13
O3 Ba2 O1 58.18(12) 25_666 13
O3 Ba2 O1 119.02(12) 25_556 13
O3 Ba2 O1 90.94(10) 27_556 13
O3 Ba2 O1 119.02(12) 26_456 13
O4 Ba2 O1 110.33(9) 3_666 13
O4 Ba2 O1 146.76(4) 2_656 13
O4 Ba2 O1 146.76(4) 1_556 13
O1 Ba2 O1 60.89(14) 14_545 13
O1 Ba2 O1 60.89(14) 15_655 13
O1 Co1 O1 94.93(16) 26_565 25
O1 Co1 O1 94.93(16) 26_565 27_455
O1 Co1 O1 94.93(16) 25 27_455
O1 Co1 O1 180.0 26_565 2
O1 Co1 O1 85.07(16) 25 2
O1 Co1 O1 85.07(16) 27_455 2
O1 Co1 O1 85.07(16) 26_565 1_565
O1 Co1 O1 179.998(1) 25 1_565
O1 Co1 O1 85.07(16) 27_455 1_565
O1 Co1 O1 94.93(16) 2 1_565
O1 Co1 O1 85.07(16) 26_565 3_665
O1 Co1 O1 85.07(16) 25 3_665
O1 Co1 O1 179.998(1) 27_455 3_665
O1 Co1 O1 94.93(16) 2 3_665
O1 Co1 O1 94.93(16) 1_565 3_665
O1 Co1 Co2 90.0 26_565 1_455
O1 Co1 Co2 42.53(8) 25 1_455
O1 Co1 Co2 137.47(8) 27_455 1_455
O1 Co1 Co2 90.0 2 1_455
O1 Co1 Co2 137.47(8) 1_565 1_455
O1 Co1 Co2 42.53(8) 3_665 1_455
O1 Co1 Co2 137.47(8) 26_565 2
O1 Co1 Co2 42.53(8) 25 2
O1 Co1 Co2 90.0 27_455 2
O1 Co1 Co2 42.53(8) 2 2
O1 Co1 Co2 137.47(8) 1_565 2
O1 Co1 Co2 90.0 3_665 2
Co2 Co1 Co2 60.0 1_455 2
O1 Co1 Co2 90.0 26_565 1_565
O1 Co1 Co2 137.47(8) 25 1_565
O1 Co1 Co2 42.53(8) 27_455 1_565
O1 Co1 Co2 90.0 2 1_565
O1 Co1 Co2 42.53(8) 1_565 1_565
O1 Co1 Co2 137.47(8) 3_665 1_565
Co2 Co1 Co2 180.0 1_455 1_565
Co2 Co1 Co2 120.0 2 1_565
O1 Co1 Co2 137.47(8) 26_565 3_675
O1 Co1 Co2 90.0 25 3_675
O1 Co1 Co2 42.53(8) 27_455 3_675
O1 Co1 Co2 42.53(8) 2 3_675
O1 Co1 Co2 90.0 1_565 3_675
O1 Co1 Co2 137.47(8) 3_665 3_675
Co2 Co1 Co2 120.0 1_455 3_675
Co2 Co1 Co2 60.0 2 3_675
Co2 Co1 Co2 60.0 1_565 3_675
O1 Co1 Co2 42.53(8) 26_565 3_665
O1 Co1 Co2 90.0 25 3_665
O1 Co1 Co2 137.47(8) 27_455 3_665
O1 Co1 Co2 137.47(8) 2 3_665
O1 Co1 Co2 90.0 1_565 3_665
O1 Co1 Co2 42.53(8) 3_665 3_665
Co2 Co1 Co2 60.0 1_455 3_665
Co2 Co1 Co2 120.0 2 3_665
Co2 Co1 Co2 120.0 1_565 3_665
Co2 Co1 Co2 180.0 3_675 3_665
O1 Co1 Co2 42.53(8) 26_565 2_655
O1 Co1 Co2 137.47(8) 25 2_655
O1 Co1 Co2 90.0 27_455 2_655
O1 Co1 Co2 137.47(8) 2 2_655
O1 Co1 Co2 42.53(8) 1_565 2_655
O1 Co1 Co2 90.0 3_665 2_655
Co2 Co1 Co2 120.0 1_455 2_655
Co2 Co1 Co2 180.0 2 2_655
Co2 Co1 Co2 60.0 1_565 2_655
Co2 Co1 Co2 120.0 3_675 2_655
Co2 Co1 Co2 60.0 3_665 2_655
O2 Co2 O2 179.998(1) 1_655 25
O2 Co2 O1 96.34(19) 1_655 27_445
O2 Co2 O1 83.66(19) 25 27_445
O2 Co2 O1 96.34(19) 1_655 25_655
O2 Co2 O1 83.66(19) 25 25_655
O1 Co2 O1 86.2(3) 27_445 25_655
O2 Co2 O1 83.66(19) 1_655 3_765
O2 Co2 O1 96.34(19) 25 3_765
O1 Co2 O1 179.997(1) 27_445 3_765
O1 Co2 O1 93.8(3) 25_655 3_765
O2 Co2 O1 83.66(19) 1_655 .
O2 Co2 O1 96.34(19) 25 .
O1 Co2 O1 93.8(3) 27_445 .
O1 Co2 O1 179.997(1) 25_655 .
O1 Co2 O1 86.2(3) 3_765 .
O2 Co2 Co4 94.9(2) 1_655 25
O2 Co2 Co4 85.1(2) 25 25
O1 Co2 Co4 43.24(13) 27_445 25
O1 Co2 Co4 43.24(13) 25_655 25
O1 Co2 Co4 136.77(13) 3_765 25
O1 Co2 Co4 136.77(13) . 25
O2 Co2 Co4 85.1(2) 1_655 1_655
O2 Co2 Co4 94.9(2) 25 1_655
O1 Co2 Co4 136.76(13) 27_445 1_655
O1 Co2 Co4 136.76(13) 25_655 1_655
O1 Co2 Co4 43.23(13) 3_765 1_655
O1 Co2 Co4 43.23(13) . 1_655
Co4 Co2 Co4 180.0 25 1_655
O2 Co2 Co2 138.39(15) 1_655 3_665
O2 Co2 Co2 41.61(15) 25 3_665
O1 Co2 Co2 42.30(10) 27_445 3_665
O1 Co2 Co2 86.77(12) 25_655 3_665
O1 Co2 Co2 137.69(10) 3_765 3_665
O1 Co2 Co2 93.23(12) . 3_665
Co4 Co2 Co2 60.055(16) 25 3_665
Co4 Co2 Co2 119.944(16) 1_655 3_665
O2 Co2 Co2 138.39(15) 1_655 2_655
O2 Co2 Co2 41.61(15) 25 2_655
O1 Co2 Co2 86.77(12) 27_445 2_655
O1 Co2 Co2 42.30(10) 25_655 2_655
O1 Co2 Co2 93.23(12) 3_765 2_655
O1 Co2 Co2 137.69(10) . 2_655
Co4 Co2 Co2 60.055(16) 25 2_655
Co4 Co2 Co2 119.944(16) 1_655 2_655
Co2 Co2 Co2 60.0 3_665 2_655
O2 Co2 Co1 90.0 1_655 1_655
O2 Co2 Co1 90.0 25 1_655
O1 Co2 Co1 133.10(13) 27_445 1_655
O1 Co2 Co1 46.90(13) 25_655 1_655
O1 Co2 Co1 46.90(13) 3_765 1_655
O1 Co2 Co1 133.10(13) . 1_655
Co4 Co2 Co1 90.0 25 1_655
Co4 Co2 Co1 90.0 1_655 1_655
Co2 Co2 Co1 120.0 3_665 1_655
Co2 Co2 Co1 60.0 2_655 1_655
O2 Co2 Co1 90.0 1_655 1_545
O2 Co2 Co1 90.0 25 1_545
O1 Co2 Co1 46.90(13) 27_445 1_545
O1 Co2 Co1 133.10(13) 25_655 1_545
O1 Co2 Co1 133.10(13) 3_765 1_545
O1 Co2 Co1 46.90(13) . 1_545
Co4 Co2 Co1 90.0 25 1_545
Co4 Co2 Co1 90.0 1_655 1_545
Co2 Co2 Co1 60.0 3_665 1_545
Co2 Co2 Co1 120.0 2_655 1_545
Co1 Co2 Co1 180.0 1_655 1_545
O4 Co3 O4 96.07(6) 7_445 8
O4 Co3 O4 96.08(6) 7_445 9_455
O4 Co3 O4 96.07(6) 8 9_455
O4 Co3 O3 166.28(15) 7_445 31
O4 Co3 O3 93.08(8) 8 31
O4 Co3 O3 93.08(8) 9_455 31
O4 Co3 O3 93.08(8) 7_445 32_445
O4 Co3 O3 166.28(15) 8 32_445
O4 Co3 O3 93.08(8) 9_455 32_445
O3 Co3 O3 76.2(2) 31 32_445
O4 Co3 O3 93.08(8) 7_445 33_545
O4 Co3 O3 93.08(8) 8 33_545
O4 Co3 O3 166.28(15) 9_455 33_545
O3 Co3 O3 76.2(2) 31 33_545
O3 Co3 O3 76.2(2) 32_445 33_545
O4 Co3 Co4 120.84(5) 7_445 .
O4 Co3 Co4 120.84(5) 8 .
O4 Co3 Co4 120.84(5) 9_455 .
O3 Co3 Co4 45.44(13) 31 .
O3 Co3 Co4 45.44(13) 32_445 .
O3 Co3 Co4 45.44(13) 33_545 .
O4 Co3 Ba1 56.083(13) 7_445 7
O4 Co3 Ba1 56.083(13) 8 7
O4 Co3 Ba1 132.54(7) 9_455 7
O3 Co3 Ba1 122.83(3) 31 7
O3 Co3 Ba1 122.83(3) 32_445 7
O3 Co3 Ba1 61.18(12) 33_545 7
Co4 Co3 Ba1 106.62(3) . 7
O4 Co3 Ba1 56.083(13) 7_445 7_445
O4 Co3 Ba1 132.54(7) 8 7_445
O4 Co3 Ba1 56.083(13) 9_455 7_445
O3 Co3 Ba1 122.82(3) 31 7_445
O3 Co3 Ba1 61.18(12) 32_445 7_445
O3 Co3 Ba1 122.83(3) 33_545 7_445
Co4 Co3 Ba1 106.62(3) . 7_445
Ba1 Co3 Ba1 112.17(3) 7 7_445
O4 Co3 Ba1 132.54(7) 7_445 7_455
O4 Co3 Ba1 56.082(13) 8 7_455
O4 Co3 Ba1 56.082(13) 9_455 7_455
O3 Co3 Ba1 61.18(12) 31 7_455
O3 Co3 Ba1 122.83(3) 32_445 7_455
O3 Co3 Ba1 122.83(3) 33_545 7_455
Co4 Co3 Ba1 106.62(3) . 7_455
Ba1 Co3 Ba1 112.16(3) 7 7_455
Ba1 Co3 Ba1 112.16(3) 7_445 7_455
O4 Co3 Ba2 59.16(5) 7_445 25_556
O4 Co3 Ba2 59.16(5) 8 25_556
O4 Co3 Ba2 59.16(5) 9_455 25_556
O3 Co3 Ba2 134.56(13) 31 25_556
O3 Co3 Ba2 134.56(13) 32_445 25_556
O3 Co3 Ba2 134.56(13) 33_545 25_556
Co4 Co3 Ba2 180.0 . 25_556
Ba1 Co3 Ba2 73.38(3) 7 25_556
Ba1 Co3 Ba2 73.38(3) 7_445 25_556
Ba1 Co3 Ba2 73.38(3) 7_455 25_556
O4 Co3 Ba2 54.91(2) 7_445 7_444
O4 Co3 Ba2 126.946(6) 8 7_444
O4 Co3 Ba2 126.946(6) 9_455 7_444
O3 Co3 Ba2 111.37(14) 31 7_444
O3 Co3 Ba2 52.305(17) 32_445 7_444
O3 Co3 Ba2 52.305(17) 33_545 7_444
Co4 Co3 Ba2 65.93(3) . 7_444
Ba1 Co3 Ba2 71.290(7) 7 7_444
Ba1 Co3 Ba2 71.290(7) 7_445 7_444
Ba1 Co3 Ba2 172.55(6) 7_455 7_444
Ba2 Co3 Ba2 114.07(3) 25_556 7_444
O3 Co4 O3 86.3(2) 31 33_545
O3 Co4 O3 86.3(2) 31 32_445
O3 Co4 O3 86.3(2) 33_545 32_445
O3 Co4 O1 94.69(14) 31 1_455
O3 Co4 O1 178.7(2) 33_545 1_455
O3 Co4 O1 94.69(14) 32_445 1_455
O3 Co4 O1 178.7(2) 31 2_545
O3 Co4 O1 94.69(14) 33_545 2_545
O3 Co4 O1 94.69(14) 32_445 2_545
O1 Co4 O1 84.3(2) 1_455 2_545
O3 Co4 O1 94.69(14) 31 3_665
O3 Co4 O1 94.69(14) 33_545 3_665
O3 Co4 O1 178.7(2) 32_445 3_665
O1 Co4 O1 84.3(2) 1_455 3_665
O1 Co4 O1 84.3(2) 2_545 3_665
O3 Co4 Co3 52.15(15) 31 .
O3 Co4 Co3 52.15(15) 33_545 .
O3 Co4 Co3 52.15(15) 32_445 .
O1 Co4 Co3 129.19(14) 1_455 .
O1 Co4 Co3 129.19(14) 2_545 .
O1 Co4 Co3 129.19(14) 3_665 .
O3 Co4 Co2 136.80(10) 31 2_545
O3 Co4 Co2 136.80(10) 33_545 2_545
O3 Co4 Co2 92.66(15) 32_445 2_545
O1 Co4 Co2 42.29(9) 1_455 2_545
O1 Co4 Co2 42.29(9) 2_545 2_545
O1 Co4 Co2 86.00(14) 3_665 2_545
Co3 Co4 Co2 144.805(19) . 2_545
O3 Co4 Co2 92.66(15) 31 1_455
O3 Co4 Co2 136.80(10) 33_545 1_455
O3 Co4 Co2 136.80(10) 32_445 1_455
O1 Co4 Co2 42.29(9) 1_455 1_455
O1 Co4 Co2 86.00(14) 2_545 1_455
O1 Co4 Co2 42.29(9) 3_665 1_455
Co3 Co4 Co2 144.805(19) . 1_455
Co2 Co4 Co2 59.89(3) 2_545 1_455
O3 Co4 Co2 136.80(10) 31 3_665
O3 Co4 Co2 92.66(15) 33_545 3_665
O3 Co4 Co2 136.80(10) 32_445 3_665
O1 Co4 Co2 86.00(14) 1_455 3_665
O1 Co4 Co2 42.29(9) 2_545 3_665
O1 Co4 Co2 42.29(9) 3_665 3_665
Co3 Co4 Co2 144.805(19) . 3_665
Co2 Co4 Co2 59.89(3) 2_545 3_665
Co2 Co4 Co2 59.89(3) 1_455 3_665
O3 Co4 Ba2 121.89(16) 31 7_444
O3 Co4 Ba2 54.349(14) 33_545 7_444
O3 Co4 Ba2 54.349(14) 32_445 7_444
O1 Co4 Ba2 125.616(17) 1_455 7_444
O1 Co4 Ba2 59.45(13) 2_545 7_444
O1 Co4 Ba2 125.616(18) 3_665 7_444
Co3 Co4 Ba2 69.74(3) . 7_444
Co2 Co4 Ba2 90.722(15) 2_545 7_444
Co2 Co4 Ba2 145.45(4) 1_455 7_444
Co2 Co4 Ba2 90.722(15) 3_665 7_444
O3 Co4 Ba2 54.349(14) 31 7_454
O3 Co4 Ba2 54.350(14) 33_545 7_454
O3 Co4 Ba2 121.89(16) 32_445 7_454
O1 Co4 Ba2 125.615(17) 1_455 7_454
O1 Co4 Ba2 125.616(18) 2_545 7_454
O1 Co4 Ba2 59.45(13) 3_665 7_454
Co3 Co4 Ba2 69.74(3) . 7_454
Co2 Co4 Ba2 145.45(4) 2_545 7_454
Co2 Co4 Ba2 90.721(15) 1_455 7_454
Co2 Co4 Ba2 90.722(15) 3_665 7_454
Ba2 Co4 Ba2 108.67(3) 7_444 7_454
O2 Co5 O3 111.33(15) 25 32
O2 Co5 O3 111.33(15) 25 33_545
O3 Co5 O3 107.55(16) 32 33_545
O2 Co5 O3 111.34(15) 25 31_655
O3 Co5 O3 107.54(16) 32 31_655
O3 Co5 O3 107.54(16) 33_545 31_655
O2 Co5 Ba1 180.0 25 7
O3 Co5 Ba1 68.66(15) 32 7
O3 Co5 Ba1 68.66(15) 33_545 7
O3 Co5 Ba1 68.67(15) 31_655 7
O2 Co5 Ba2 102.35(3) 25 7_554
O3 Co5 Ba2 57.805(11) 32 7_554
O3 Co5 Ba2 146.31(16) 33_545 7_554
O3 Co5 Ba2 57.807(10) 31_655 7_554
Ba1 Co5 Ba2 77.65(3) 7 7_554
O2 Co5 Ba2 102.35(3) 25 7_444
O3 Co5 Ba2 146.31(16) 32 7_444
O3 Co5 Ba2 57.805(11) 33_545 7_444
O3 Co5 Ba2 57.807(11) 31_655 7_444
Ba1 Co5 Ba2 77.65(3) 7 7_444
Ba2 Co5 Ba2 115.55(2) 7_554 7_444
O2 Co5 Ba2 102.35(3) 25 7_454
O3 Co5 Ba2 57.807(10) 32 7_454
O3 Co5 Ba2 57.807(10) 33_545 7_454
O3 Co5 Ba2 146.31(16) 31_655 7_454
Ba1 Co5 Ba2 77.65(3) 7 7_454
Ba2 Co5 Ba2 115.55(2) 7_554 7_454
Ba2 Co5 Ba2 115.55(2) 7_444 7_454
Co2 O1 Co2 95.4(2) 2_645 .
Co2 O1 Co4 94.48(16) 2_645 1_655
Co2 O1 Co4 94.48(16) . 1_655
Co2 O1 Co1 90.56(16) 2_645 1_545
Co2 O1 Co1 90.56(16) . 1_545
Co4 O1 Co1 172.5(3) 1_655 1_545
Co2 O1 Ba2 132.22(10) 2_645 7_444
Co2 O1 Ba2 132.22(10) . 7_444
Co4 O1 Ba2 86.62(16) 1_655 7_444
Co1 O1 Ba2 85.88(14) 1_545 7_444
Co5 O2 Co2 120.3(2) 25 3_665
Co5 O2 Co2 120.3(2) 25 2_545
Co2 O2 Co2 96.8(3) 3_665 2_545
Co5 O2 Co2 120.3(2) 25 1_455
Co2 O2 Co2 96.8(3) 3_665 1_455
Co2 O2 Co2 96.8(3) 2_545 1_455
Co5 O3 Co4 120.8(3) 31_655 31
Co5 O3 Co3 156.8(3) 31_655 31
Co4 O3 Co3 82.41(18) 31 31
Co5 O3 Ba2 87.94(10) 31_655 25_556
Co4 O3 Ba2 92.30(9) 31 25_556
Co3 O3 Ba2 91.32(10) 31 25_556
Co5 O3 Ba2 87.94(10) 31_655 25_666
Co4 O3 Ba2 92.30(9) 31 25_666
Co3 O3 Ba2 91.32(10) 31 25_666
Ba2 O3 Ba2 174.96(19) 25_556 25_666
Co5 O3 Ba1 75.89(15) 31_655 7
Co4 O3 Ba1 163.3(2) 31 7
Co3 O3 Ba1 80.88(15) 31 7
Ba2 O3 Ba1 88.09(9) 25_556 7
Ba2 O3 Ba1 88.09(9) 25_666 7
Co3 O4 Co3 180.00(9) 25 13_554
Co3 O4 Ba1 90.0 25 .
Co3 O4 Ba1 90.0 13_554 .
Co3 O4 Ba1 90.0 25 1_665
Co3 O4 Ba1 90.0 13_554 1_665
Ba1 O4 Ba1 180.0 . 1_665
Co3 O4 Ba2 86.98(5) 25 1_554
Co3 O4 Ba2 93.02(5) 13_554 1_554
Ba1 O4 Ba2 90.0 . 1_554
Ba1 O4 Ba2 90.0 1_665 1_554
Co3 O4 Ba2 93.02(5) 25 19_666
Co3 O4 Ba2 86.98(5) 13_554 19_666
Ba1 O4 Ba2 90.0 . 19_666
Ba1 O4 Ba2 90.0 1_665 19_666
Ba2 O4 Ba2 180.000(16) 1_554 19_666

loop_
_geom_bond_atom_site_label_1
_geom_bond_atom_site_label_2
_geom_bond_distance
_geom_bond_site_symmetry_2
Ba1 O4 2.8451(2) 1_445
Ba1 O4 2.8451(2) .
Ba1 O4 2.8451(2) 3_565
Ba1 O4 2.8451(2) 3
Ba1 O4 2.8451(2) 2_655
Ba1 O4 2.8451(2) 2
Ba1 O3 3.042(5) 13_444
Ba1 O3 3.042(5) 25
Ba1 O3 3.042(5) 27_445
Ba1 O3 3.042(5) 15_554
Ba1 O3 3.042(5) 26_455
Ba1 O3 3.042(5) 14_544
Ba2 O3 2.848(2) 27_546
Ba2 O3 2.848(2) 26_556
Ba2 O3 2.848(3) 25_666
Ba2 O3 2.848(3) 25_556
Ba2 O3 2.848(3) 27_556
Ba2 O3 2.848(3) 26_456
Ba2 O4 2.9481(7) 3_666
Ba2 O4 2.9481(7) 2_656
Ba2 O4 2.9481(7) 1_556
Ba2 O1 3.021(4) 14_545
Ba2 O1 3.021(5) 15_655
Ba2 O1 3.021(5) 13
Co1 O1 2.077(4) 26_565
Co1 O1 2.077(4) 25
Co1 O1 2.077(4) 27_455
Co1 O1 2.077(4) 2
Co1 O1 2.077(4) 1_565
Co1 O1 2.077(4) 3_665
Co1 Co2 2.8451(2) 1_455
Co1 Co2 2.8451(2) 2
Co1 Co2 2.8451(2) 1_565
Co1 Co2 2.8451(2) 3_675
Co1 Co2 2.8451(2) 3_665
Co1 Co2 2.8451(2) 2_655
Co2 O2 1.902(4) 1_655
Co2 O2 1.903(4) 25
Co2 O1 1.923(3) 27_445
Co2 O1 1.923(3) 25_655
Co2 O1 1.923(3) 3_765
Co2 O1 1.923(3) .
Co2 Co4 2.8499(14) 25
Co2 Co4 2.8499(14) 1_655
Co2 Co2 2.8451(2) 3_665
Co2 Co2 2.8451(2) 2_655
Co2 Co1 2.8451(2) 1_655
Co2 Co1 2.8451(2) 1_545
Co3 O4 1.9131(9) 7_445
Co3 O4 1.9131(9) 8
Co3 O4 1.9131(9) 9_455
Co3 O3 2.135(5) 31
Co3 O3 2.135(5) 32_445
Co3 O3 2.135(5) 33_545
Co3 Co4 2.680(2) .
Co3 Ba1 3.4284(5) 7
Co3 Ba1 3.4284(6) 7_445
Co3 Ba1 3.4285(6) 7_455
Co3 Ba2 3.4288(19) 25_556
Co3 Ba2 3.5980(8) 7_444
Co4 O3 1.926(5) 31
Co4 O3 1.926(5) 33_545
Co4 O3 1.926(5) 32_445
Co4 O1 1.958(5) 1_455
Co4 O1 1.958(5) 2_545
Co4 O1 1.958(5) 3_665
Co4 Co2 2.8499(14) 2_545
Co4 Co2 2.8499(14) 1_455
Co4 Co2 2.8499(14) 3_665
Co4 Ba2 3.5018(6) 7_444
Co4 Ba2 3.5018(6) 7_454
Co5 O2 1.862(9) 25
Co5 O3 1.894(5) 32
Co5 O3 1.894(5) 33_545
Co5 O3 1.894(5) 31_655
Co5 Ba1 3.1676(17) 7
Co5 Ba2 3.3630(4) 7_554
Co5 Ba2 3.3630(4) 7_444
Co5 Ba2 3.3631(4) 7_454
O1 Co2 1.923(3) 2_645
O1 Co4 1.958(5) 1_655
O1 Co1 2.077(4) 1_545
O1 Ba2 3.021(4) 7_444
O2 Co5 1.862(9) 25
O2 Co2 1.902(4) 3_665
O2 Co2 1.902(4) 2_545
O2 Co2 1.902(4) 1_455
O3 Co5 1.894(5) 31_655
O3 Co4 1.926(5) 31
O3 Co3 2.135(5) 31
O3 Ba2 2.848(3) 25_556
O3 Ba2 2.848(3) 25_666
O3 Ba1 3.042(5) 7
O4 Co3 1.9131(9) 25
O4 Co3 1.9131(9) 13_554
O4 Ba1 2.8451(2) 1_665
O4 Ba2 2.9481(7) 1_554
O4 Ba2 2.9481(7) 19_666
